data_4517281
loop_
_publ_author_name
'Chandra, Ajeet'
'Jana, Kanyashree'
'Moorthy, Jarugu Narasimha'

_publ_section_title
;
 One-Pot Synthesis of 4-Carboalkoxy-Substituted Benzo[h]coumarins from \a-
 and \b-Naphthols and Their Excited-State Properties
;
_journal_name_full 'ACS Omega'
_journal_paper_doi 10.1021/acsomega.9b02489
_journal_year 2019
_chemical_formula_moiety 'C16 H12 O4'
_chemical_formula_sum 'C16 H12 O4'
_chemical_formula_weight 268.26
_space_group_crystal_system triclinic
_space_group_IT_number 2
_space_group_name_Hall '-P 1'
_space_group_name_H-M_alt 'P -1'
_atom_sites_solution_hydrogens geom
_atom_sites_solution_primary dual
_audit_creation_date 2019-03-23
_audit_creation_method
;
Olex2 1.2
(compiled 2018.05.29 svn.r3508 for OlexSys, GUI svn.r5506)
;
_cell_angle_alpha 99.496(2)
_cell_angle_beta 105.841(2)
_cell_angle_gamma 90.879(2)
_cell_formula_units_Z 2
_cell_length_a 7.8899(5)
_cell_length_b 8.5877(5)
_cell_length_c 9.7421(6)
_cell_measurement_reflns_used 5467
_cell_measurement_temperature 100
_cell_measurement_theta_max 28.31
_cell_measurement_theta_min 2.69
_cell_volume 625.05(7)
_computing_cell_refinement 'SAINT V8.38A (?, 2016)'
_computing_data_reduction 'SAINT V8.38A (?, 2016)'
_computing_molecular_graphics 'Olex2 (Dolomanov et al., 2009)'
_computing_publication_material 'Olex2 (Dolomanov et al., 2009)'
_computing_structure_refinement 'ShelXL (Sheldrick, 2015)'
_computing_structure_solution 'ShelXT (Sheldrick, 2015)'
_diffrn_ambient_temperature 100
_diffrn_detector 'Bruker APEX2 area detector'
_diffrn_detector_area_resol_mean 7.9
_diffrn_detector_type 'CCD area detector'
_diffrn_measured_fraction_theta_full 0.996
_diffrn_measured_fraction_theta_max 0.997
_diffrn_measurement_device 'three-circle diffractometer'
_diffrn_measurement_device_type 'Bruker SMART APEX2 area detector'
_diffrn_measurement_method '\w and \f scans'
_diffrn_radiation_monochromator 'mirror optics'
_diffrn_radiation_probe x-ray
_diffrn_radiation_type MoK\a
_diffrn_radiation_wavelength 0.71073
_diffrn_reflns_av_R_equivalents 0.0276
_diffrn_reflns_av_unetI/netI 0.0290
_diffrn_reflns_Laue_measured_fraction_full 0.996
_diffrn_reflns_Laue_measured_fraction_max 0.997
_diffrn_reflns_limit_h_max 10
_diffrn_reflns_limit_h_min -10
_diffrn_reflns_limit_k_max 11
_diffrn_reflns_limit_k_min -11
_diffrn_reflns_limit_l_max 12
_diffrn_reflns_limit_l_min -13
_diffrn_reflns_number 9985
_diffrn_reflns_point_group_measured_fraction_full 0.996
_diffrn_reflns_point_group_measured_fraction_max 0.997
_diffrn_reflns_theta_full 25.242
_diffrn_reflns_theta_max 28.317
_diffrn_reflns_theta_min 2.689
_diffrn_source 'microfocus sealed X-ray tube'
_diffrn_source_type 'Incoatec I\ms'
_diffrn_standards_number 0
_exptl_absorpt_coefficient_mu 0.103
_exptl_absorpt_correction_type none
_exptl_crystal_colour 'light yellow'
_exptl_crystal_colour_modifier light
_exptl_crystal_colour_primary yellow
_exptl_crystal_density_diffrn 1.425
_exptl_crystal_description block
_exptl_crystal_F_000 280
_exptl_crystal_size_max 0.2
_exptl_crystal_size_mid 0.2
_exptl_crystal_size_min 0.2
_refine_diff_density_max 0.400
_refine_diff_density_min -0.220
_refine_diff_density_rms 0.044
_refine_ls_extinction_method none
_refine_ls_goodness_of_fit_ref 1.055
_refine_ls_hydrogen_treatment constr
_refine_ls_matrix_type full
_refine_ls_number_parameters 182
_refine_ls_number_reflns 3107
_refine_ls_number_restraints 0
_refine_ls_restrained_S_all 1.055
_refine_ls_R_factor_all 0.0419
_refine_ls_R_factor_gt 0.0361
_refine_ls_shift/su_max 0.000
_refine_ls_shift/su_mean 0.000
_refine_ls_structure_factor_coef Fsqd
_refine_ls_weighting_details 'w=1/[\s^2^(Fo^2^)+(0.0488P)^2^+0.1683P] where P=(Fo^2^+2Fc^2^)/3'
_refine_ls_weighting_scheme calc
_refine_ls_wR_factor_gt 0.0928
_refine_ls_wR_factor_ref 0.0986
_reflns_Friedel_coverage 0.000
_reflns_number_gt 2743
_reflns_number_total 3107
_reflns_threshold_expression 'I > 2\s(I)'
_cod_data_source_file ao9b02489_si_004.cif
_cod_data_source_block 30janb_0m
_cod_database_code 4517281
_shelx_shelxl_version_number 2017/1
_shelx_space_group_comment
;
The symmetry employed for this shelxl refinement is uniquely defined
by the following loop, which should always be used as a source of
symmetry information in preference to the above space-group names.
They are only intended as comments.
;
_shelx_estimated_absorpt_t_max 0.980
_shelx_estimated_absorpt_t_min 0.980
_olex2_refinement_description
;
1. Fixed Uiso
 At 1.2 times of:
  All C(H) groups, All C(H,H) groups
 At 1.5 times of:
  All C(H,H,H) groups
2.a Secondary CH2 refined with riding coordinates:
 C2(H2A,H2B)
2.b Aromatic/amide H refined with riding coordinates:
 C18(H18), C16(H16), C19(H19), C14(H14), C6(H6), C17(H17), C13(H13)
2.c Idealised Me refined as rotating group:
 C1(H1A,H1B,H1C)
;
_olex2_submission_special_instructions 'No special instructions were received'

loop_
_space_group_symop_operation_xyz
'x, y, z'
'-x, -y, -z'

loop_
_atom_site_label
_atom_site_type_symbol
_atom_site_fract_x
_atom_site_fract_y
_atom_site_fract_z
_atom_site_U_iso_or_equiv
_atom_site_adp_type
_atom_site_occupancy
_atom_site_site_symmetry_order
_atom_site_calc_flag
_atom_site_refinement_flags_posn
O10 O 0.31406(9) 0.22276(8) 0.43401(8) 0.01578(17) Uani 1 1 d .
O8 O 0.11297(10) 0.20903(9) 0.21748(8) 0.01976(18) Uani 1 1 d .
O3 O -0.10843(10) 0.74747(9) 0.24453(8) 0.01692(17) Uani 1 1 d .
O5 O 0.05517(10) 0.77997(9) 0.47729(8) 0.02047(18) Uani 1 1 d .
C18 C 0.72412(14) 0.16524(13) 0.81259(12) 0.0194(2) Uani 1 1 d .
H18 H 0.781577 0.069442 0.821011 0.023 Uiso 1 1 calc R
C16 C 0.69163(14) 0.43508(13) 0.91807(11) 0.0189(2) Uani 1 1 d .
H16 H 0.726088 0.521467 0.996588 0.023 Uiso 1 1 calc R
C19 C 0.59438(14) 0.17613(13) 0.68892(11) 0.0174(2) Uani 1 1 d .
H19 H 0.562188 0.088326 0.611628 0.021 Uiso 1 1 calc R
C14 C 0.47226(14) 0.59573(13) 0.77747(11) 0.0172(2) Uani 1 1 d .
H14 H 0.506688 0.683131 0.855017 0.021 Uiso 1 1 calc R
C9 C 0.18646(13) 0.28534(12) 0.33342(11) 0.0153(2) Uani 1 1 d .
C11 C 0.37447(13) 0.34217(12) 0.55434(11) 0.0141(2) Uani 1 1 d .
C4 C 0.00194(13) 0.69930(12) 0.35828(11) 0.0152(2) Uani 1 1 d .
C6 C 0.04502(13) 0.53443(12) 0.31599(11) 0.0155(2) Uani 1 1 d .
H6 H -0.018597 0.480671 0.222261 0.019 Uiso 1 1 calc R
C17 C 0.77314(15) 0.29565(14) 0.92786(12) 0.0207(2) Uani 1 1 d .
H17 H 0.863499 0.286675 1.013024 0.025 Uiso 1 1 calc R
C13 C 0.34324(14) 0.61248(12) 0.65536(11) 0.0161(2) Uani 1 1 d .
H13 H 0.289097 0.709965 0.648001 0.019 Uiso 1 1 calc R
C7 C 0.16530(13) 0.45339(12) 0.39722(11) 0.0141(2) Uani 1 1 d .
C20 C 0.50844(13) 0.31869(12) 0.67671(11) 0.0147(2) Uani 1 1 d .
C2 C -0.15191(14) 0.91221(12) 0.26962(12) 0.0187(2) Uani 1 1 d .
H2A H -0.043112 0.983129 0.302000 0.022 Uiso 1 1 calc R
H2B H -0.215270 0.929951 0.345115 0.022 Uiso 1 1 calc R
C15 C 0.55662(13) 0.45160(12) 0.79212(11) 0.0155(2) Uani 1 1 d .
C1 C -0.26758(17) 0.94432(14) 0.12759(13) 0.0270(3) Uani 1 1 d .
H1A H -0.206006 0.919911 0.052572 0.040 Uiso 1 1 calc GR
H1B H -0.294179 1.056033 0.137871 0.040 Uiso 1 1 calc GR
H1C H -0.377816 0.877915 0.099886 0.040 Uiso 1 1 calc GR
C12 C 0.29176(13) 0.48147(12) 0.53985(11) 0.0140(2) Uani 1 1 d .

loop_
_atom_site_aniso_label
_atom_site_aniso_U_11
_atom_site_aniso_U_22
_atom_site_aniso_U_33
_atom_site_aniso_U_23
_atom_site_aniso_U_13
_atom_site_aniso_U_12
O10 0.0167(3) 0.0142(3) 0.0136(4) 0.0006(3) 0.0005(3) 0.0020(3)
O8 0.0222(4) 0.0165(4) 0.0159(4) -0.0007(3) -0.0004(3) 0.0018(3)
O3 0.0189(3) 0.0135(3) 0.0169(4) 0.0030(3) 0.0021(3) 0.0030(3)
O5 0.0248(4) 0.0167(4) 0.0171(4) 0.0006(3) 0.0027(3) 0.0034(3)
C18 0.0190(5) 0.0214(5) 0.0177(5) 0.0044(4) 0.0041(4) 0.0049(4)
C16 0.0189(5) 0.0226(5) 0.0132(5) 0.0011(4) 0.0023(4) 0.0016(4)
C19 0.0179(5) 0.0175(5) 0.0164(5) 0.0020(4) 0.0045(4) 0.0023(4)
C14 0.0188(5) 0.0165(5) 0.0148(5) -0.0006(4) 0.0040(4) 0.0000(4)
C9 0.0148(4) 0.0150(5) 0.0154(5) 0.0033(4) 0.0029(4) 0.0012(4)
C11 0.0142(4) 0.0142(5) 0.0131(5) 0.0002(4) 0.0038(4) -0.0008(4)
C4 0.0142(4) 0.0148(5) 0.0166(5) 0.0037(4) 0.0040(4) 0.0007(4)
C6 0.0165(4) 0.0144(5) 0.0146(5) 0.0007(4) 0.0037(4) -0.0005(4)
C17 0.0196(5) 0.0263(6) 0.0140(5) 0.0037(4) 0.0009(4) 0.0037(4)
C13 0.0172(5) 0.0150(5) 0.0154(5) 0.0011(4) 0.0040(4) 0.0015(4)
C7 0.0148(4) 0.0137(5) 0.0133(5) 0.0004(4) 0.0042(4) -0.0012(4)
C20 0.0138(4) 0.0170(5) 0.0135(5) 0.0027(4) 0.0038(4) 0.0004(4)
C2 0.0222(5) 0.0126(5) 0.0212(5) 0.0036(4) 0.0053(4) 0.0036(4)
C15 0.0144(4) 0.0188(5) 0.0130(5) 0.0020(4) 0.0037(4) 0.0004(4)
C1 0.0356(6) 0.0221(6) 0.0229(6) 0.0079(4) 0.0049(5) 0.0108(5)
C12 0.0132(4) 0.0152(5) 0.0135(5) 0.0024(4) 0.0036(4) -0.0001(4)

loop_
_atom_type_symbol
_atom_type_description
_atom_type_scat_dispersion_real
_atom_type_scat_dispersion_imag
_atom_type_scat_source
C C 0.0033 0.0016 'International Tables Vol C Tables 4.2.6.8 and 6.1.1.4'
H H 0.0000 0.0000 'International Tables Vol C Tables 4.2.6.8 and 6.1.1.4'
O O 0.0106 0.0060 'International Tables Vol C Tables 4.2.6.8 and 6.1.1.4'

loop_
_geom_angle_atom_site_label_1
_geom_angle_atom_site_label_2
_geom_angle_atom_site_label_3
_geom_angle
C9 O10 C11 106.73(8)
C4 O3 C2 115.18(8)
C19 C18 H18 119.8
C19 C18 C17 120.43(10)
C17 C18 H18 119.8
C17 C16 H16 119.6
C17 C16 C15 120.74(10)
C15 C16 H16 119.6
C18 C19 H19 120.1
C18 C19 C20 119.74(10)
C20 C19 H19 120.1
C13 C14 H14 118.9
C13 C14 C15 122.15(10)
C15 C14 H14 118.9
O10 C9 C7 108.55(8)
O8 C9 O10 121.41(9)
O8 C9 C7 130.04(10)
O10 C11 C20 121.54(9)
C12 C11 O10 113.67(8)
C12 C11 C20 124.79(9)
O3 C4 C6 109.83(8)
O5 C4 O3 124.10(9)
O5 C4 C6 126.07(9)
C4 C6 H6 116.8
C7 C6 C4 126.33(9)
C7 C6 H6 116.8
C18 C17 H17 119.6
C16 C17 C18 120.74(10)
C16 C17 H17 119.6
C14 C13 H13 120.6
C14 C13 C12 118.77(10)
C12 C13 H13 120.6
C6 C7 C9 117.58(9)
C6 C7 C12 137.52(10)
C12 C7 C9 104.90(8)
C19 C20 C15 120.51(9)
C11 C20 C19 124.16(9)
C11 C20 C15 115.33(9)
O3 C2 H2A 110.4
O3 C2 H2B 110.4
O3 C2 C1 106.66(9)
H2A C2 H2B 108.6
C1 C2 H2A 110.4
C1 C2 H2B 110.4
C16 C15 C14 122.05(10)
C16 C15 C20 117.84(10)
C14 C15 C20 120.10(9)
C2 C1 H1A 109.5
C2 C1 H1B 109.5
C2 C1 H1C 109.5
H1A C1 H1B 109.5
H1A C1 H1C 109.5
H1B C1 H1C 109.5
C11 C12 C13 118.86(9)
C11 C12 C7 106.14(9)
C13 C12 C7 135.00(9)

loop_
_geom_bond_atom_site_label_1
_geom_bond_atom_site_label_2
_geom_bond_distance
O10 C9 1.3836(12)
O10 C11 1.3915(11)
O8 C9 1.1950(13)
O3 C4 1.3391(12)
O3 C2 1.4578(12)
O5 C4 1.2085(13)
C18 H18 0.9500
C18 C19 1.3693(15)
C18 C17 1.4140(15)
C16 H16 0.9500
C16 C17 1.3726(16)
C16 C15 1.4174(14)
C19 H19 0.9500
C19 C20 1.4149(15)
C14 H14 0.9500
C14 C13 1.3682(14)
C14 C15 1.4237(15)
C9 C7 1.5050(14)
C11 C20 1.4061(14)
C11 C12 1.3806(14)
C4 C6 1.4794(14)
C6 H6 0.9500
C6 C7 1.3429(15)
C17 H17 0.9500
C13 H13 0.9500
C13 C12 1.4198(13)
C7 C12 1.4524(14)
C20 C15 1.4287(14)
C2 H2A 0.9900
C2 H2B 0.9900
C2 C1 1.5059(15)
C1 H1A 0.9800
C1 H1B 0.9800
C1 H1C 0.9800
